data_7005258
loop_
_publ_author_name
'Siri, Olivier'
'Braunstein, Pierre'
'Taquet, Jean-philippe'
'Collin, Jean-Paul'
'Welter, Richard'

_publ_section_title
;
 Tetranuclear palladium complexes with benzoquinonediimine ligands:
 synthesis, molecular structure and electrochemistry.
;
_journal_issue 15
_journal_name_full 'Dalton transactions (Cambridge, England : 2003)'
_journal_page_first 1481
_journal_page_last 1483
_journal_paper_doi 10.1039/b618567c
_journal_year 2007
_chemical_formula_moiety 'C60 H104 N8 O8 Pd4'
_chemical_formula_sum 'C60 H104 N8 O8 Pd4'
_chemical_formula_weight 1491.11
_chemical_name_systematic
;
?
;
_space_group_IT_number 14
_symmetry_cell_setting monoclinic
_symmetry_space_group_name_Hall '-P 2yn'
_symmetry_space_group_name_H-M 'P 1 21/n 1'
_atom_sites_solution_hydrogens geom
_atom_sites_solution_primary direct
_atom_sites_solution_secondary difmap
_audit_creation_method SHELXL-97
_cell_angle_alpha 90.00
_cell_angle_beta 105.02(5)
_cell_angle_gamma 90.00
_cell_formula_units_Z 2
_cell_length_a 12.0830(10)
_cell_length_b 14.324(2)
_cell_length_c 20.217(3)
_cell_measurement_reflns_used 102848
_cell_measurement_temperature 173(2)
_cell_measurement_theta_max 30.034
_cell_measurement_theta_min 0.998
_cell_volume 3379.6(11)
_computing_cell_refinement 'Denzo (Nonius B.V., 1998)'
_computing_data_collection 'Collect (Nonius B.V., 1998)'
_computing_data_reduction 'Denzo (Nonius B.V., 1998)'
_computing_molecular_graphics 'PLATON 98 (Spek, 1998)'
_computing_publication_material 'SHELXL-97 (Sheldrick, 1997)'
_computing_structure_refinement 'SHELXL-97 (Sheldrick, 1997)'
_computing_structure_solution 'SHELXS-97 (Sheldrick, 1997)'
_diffrn_ambient_temperature 173(2)
_diffrn_measured_fraction_theta_full 0.999
_diffrn_measured_fraction_theta_max 0.999
_diffrn_measurement_device_type KappaCCD
_diffrn_measurement_method '\p scans'
_diffrn_radiation_monochromator graphite
_diffrn_radiation_source 'fine-focus sealed tube'
_diffrn_radiation_type MoK\a
_diffrn_radiation_wavelength 0.71069
_diffrn_reflns_av_R_equivalents 0.0874
_diffrn_reflns_av_sigmaI/netI 0.1291
_diffrn_reflns_limit_h_max 12
_diffrn_reflns_limit_h_min -16
_diffrn_reflns_limit_k_max 20
_diffrn_reflns_limit_k_min -17
_diffrn_reflns_limit_l_max 27
_diffrn_reflns_limit_l_min -28
_diffrn_reflns_number 26964
_diffrn_reflns_theta_full 30.00
_diffrn_reflns_theta_max 30.00
_diffrn_reflns_theta_min 2.25
_exptl_absorpt_coefficient_mu 1.101
_exptl_absorpt_correction_type none
_exptl_crystal_colour colorless
_exptl_crystal_density_diffrn 1.465
_exptl_crystal_density_method 'not measured'
_exptl_crystal_description prism
_exptl_crystal_F_000 1536
_exptl_crystal_size_max 0.10
_exptl_crystal_size_mid 0.10
_exptl_crystal_size_min 0.10
_refine_diff_density_max 1.542
_refine_diff_density_min -1.052
_refine_diff_density_rms 0.241
_refine_ls_extinction_method none
_refine_ls_goodness_of_fit_ref 1.214
_refine_ls_hydrogen_treatment constr
_refine_ls_matrix_type full
_refine_ls_number_parameters 361
_refine_ls_number_reflns 9856
_refine_ls_number_restraints 0
_refine_ls_restrained_S_all 1.214
_refine_ls_R_factor_all 0.1854
_refine_ls_R_factor_gt 0.1154
_refine_ls_shift/su_max 0.000
_refine_ls_shift/su_mean 0.000
_refine_ls_structure_factor_coef Fsqd
_refine_ls_weighting_details 'calc w=1/[\s^2^(Fo^2^)+(0.0220P)^2^+13.9747P] where P=(Fo^2^+2Fc^2^)/3'
_refine_ls_weighting_scheme calc
_refine_ls_wR_factor_gt 0.1412
_refine_ls_wR_factor_ref 0.1578
_reflns_number_gt 6314
_reflns_number_total 9856
_reflns_threshold_expression >2sigma(I)
_cod_data_source_file b618567c.txt
_cod_data_source_block welt2
_cod_original_cell_volume 3379.6(7)
_cod_original_sg_symbol_H-M 'P 21/n'
_cod_database_code 7005258

loop_
_symmetry_equiv_pos_as_xyz
'x, y, z'
'-x+1/2, y+1/2, -z+1/2'
'-x, -y, -z'
'x-1/2, -y-1/2, z-1/2'

loop_
_atom_site_label
_atom_site_type_symbol
_atom_site_fract_x
_atom_site_fract_y
_atom_site_fract_z
_atom_site_U_iso_or_equiv
_atom_site_adp_type
_atom_site_occupancy
_atom_site_symmetry_multiplicity
_atom_site_calc_flag
_atom_site_refinement_flags
_atom_site_disorder_assembly
_atom_site_disorder_group
Pd1 Pd -0.02097(5) 0.20403(4) 0.35160(3) 0.02705(16) Uani 1 1 d . . .
Pd2 Pd 0.23229(5) -0.20072(4) 0.60203(3) 0.02694(15) Uani 1 1 d . . .
O1 O -0.1427(5) 0.2173(4) 0.2601(3) 0.0402(14) Uani 1 1 d . . .
O2 O -0.3045(5) 0.2114(4) 0.2946(3) 0.0424(15) Uani 1 1 d . . .
O3 O 0.0406(5) -0.3450(4) 0.6360(3) 0.0403(14) Uani 1 1 d . . .
O4 O 0.2038(5) -0.3417(4) 0.6037(3) 0.0392(14) Uani 1 1 d . . .
N1 N 0.0064(5) 0.0679(4) 0.3456(3) 0.0240(13) Uani 1 1 d . . .
N2 N 0.1037(5) 0.1872(4) 0.4360(3) 0.0255(13) Uani 1 1 d . . .
N3 N 0.1678(5) -0.1848(4) 0.5026(3) 0.0233(13) Uani 1 1 d . . .
N4 N 0.2612(5) -0.0657(4) 0.5937(3) 0.0252(13) Uani 1 1 d . . .
C1 C 0.0838(6) -0.0654(5) 0.4175(3) 0.0248(15) Uani 1 1 d . . .
H1 H 0.0518 -0.1096 0.3827 0.030 Uiso 1 1 calc . . .
C2 C 0.0669(6) 0.0305(5) 0.4042(3) 0.0213(15) Uani 1 1 d . . .
C3 C 0.1239(6) 0.0986(5) 0.4572(3) 0.0225(15) Uani 1 1 d . . .
C4 C 0.1914(6) 0.0678(5) 0.5196(3) 0.0254(16) Uani 1 1 d . . .
H4 H 0.2311 0.1120 0.5523 0.030 Uiso 1 1 calc . . .
C5 C 0.2019(6) -0.0271(5) 0.5352(3) 0.0240(15) Uani 1 1 d . . .
C6 C 0.1476(6) -0.0963(5) 0.4819(3) 0.0224(15) Uani 1 1 d . . .
C7 C -0.0454(6) 0.0125(5) 0.2850(4) 0.0281(17) Uani 1 1 d . . .
H7A H -0.1219 0.0387 0.2630 0.034 Uiso 1 1 calc . . .
H7B H -0.0568 -0.0520 0.2997 0.034 Uiso 1 1 calc . . .
C8 C 0.0259(7) 0.0084(6) 0.2312(4) 0.0359(19) Uani 1 1 d . . .
C9 C 0.0300(10) 0.1031(8) 0.1983(5) 0.070(3) Uani 1 1 d . . .
H9A H 0.0641 0.1489 0.2338 0.105 Uiso 1 1 calc . . .
H9B H -0.0479 0.1227 0.1747 0.105 Uiso 1 1 calc . . .
H9C H 0.0765 0.0989 0.1653 0.105 Uiso 1 1 calc . . .
C10 C 0.1486(8) -0.0226(9) 0.2626(5) 0.068(3) Uani 1 1 d . . .
H10A H 0.1483 -0.0829 0.2855 0.102 Uiso 1 1 calc . . .
H10B H 0.1878 0.0239 0.2961 0.102 Uiso 1 1 calc . . .
H10C H 0.1888 -0.0290 0.2265 0.102 Uiso 1 1 calc . . .
C11 C -0.0316(9) -0.0587(9) 0.1749(6) 0.080(4) Uani 1 1 d . . .
H11A H -0.0370 -0.1205 0.1947 0.119 Uiso 1 1 calc . . .
H11B H 0.0137 -0.0631 0.1412 0.119 Uiso 1 1 calc . . .
H11C H -0.1086 -0.0359 0.1524 0.119 Uiso 1 1 calc . . .
C12 C 0.1620(7) 0.2660(5) 0.4756(4) 0.0300(17) Uani 1 1 d . . .
H12A H 0.1875 0.2474 0.5244 0.036 Uiso 1 1 calc . . .
H12B H 0.1067 0.3179 0.4721 0.036 Uiso 1 1 calc . . .
C13 C 0.2669(7) 0.3018(5) 0.4527(4) 0.0364(18) Uani 1 1 d . . .
C14 C 0.3155(9) 0.3854(7) 0.4972(6) 0.063(3) Uani 1 1 d . . .
H14A H 0.2558 0.4330 0.4928 0.095 Uiso 1 1 calc . . .
H14B H 0.3800 0.4114 0.4822 0.095 Uiso 1 1 calc . . .
H14C H 0.3419 0.3656 0.5451 0.095 Uiso 1 1 calc . . .
C15 C 0.2328(8) 0.3316(7) 0.3779(5) 0.056(3) Uani 1 1 d . . .
H15A H 0.1725 0.3791 0.3711 0.084 Uiso 1 1 calc . . .
H15B H 0.2043 0.2774 0.3489 0.084 Uiso 1 1 calc . . .
H15C H 0.2997 0.3576 0.3654 0.084 Uiso 1 1 calc . . .
C16 C 0.3597(8) 0.2266(7) 0.4633(6) 0.065(3) Uani 1 1 d . . .
H16A H 0.3816 0.2077 0.5115 0.098 Uiso 1 1 calc . . .
H16B H 0.4269 0.2516 0.4506 0.098 Uiso 1 1 calc . . .
H16C H 0.3302 0.1724 0.4346 0.098 Uiso 1 1 calc . . .
C17 C 0.1322(6) -0.2645(5) 0.4571(4) 0.0303(18) Uani 1 1 d . . .
H17A H 0.0659 -0.2456 0.4194 0.036 Uiso 1 1 calc . . .
H17B H 0.1063 -0.3150 0.4830 0.036 Uiso 1 1 calc . . .
C18 C 0.2262(7) -0.3032(5) 0.4260(4) 0.0375(19) Uani 1 1 d . . .
C19 C 0.3281(8) -0.3385(7) 0.4820(5) 0.056(3) Uani 1 1 d . . .
H19A H 0.3016 -0.3845 0.5103 0.084 Uiso 1 1 calc . . .
H19B H 0.3640 -0.2859 0.5106 0.084 Uiso 1 1 calc . . .
H19C H 0.3840 -0.3676 0.4609 0.084 Uiso 1 1 calc . . .
C20 C 0.1740(9) -0.3861(7) 0.3810(5) 0.061(3) Uani 1 1 d . . .
H20A H 0.1465 -0.4324 0.4087 0.091 Uiso 1 1 calc . . .
H20B H 0.2324 -0.4146 0.3616 0.091 Uiso 1 1 calc . . .
H20C H 0.1099 -0.3645 0.3438 0.091 Uiso 1 1 calc . . .
C21 C 0.2657(11) -0.2306(7) 0.3819(7) 0.083(4) Uani 1 1 d . . .
H21A H 0.3242 -0.2580 0.3621 0.125 Uiso 1 1 calc . . .
H21B H 0.2980 -0.1767 0.4102 0.125 Uiso 1 1 calc . . .
H21C H 0.2002 -0.2104 0.3450 0.125 Uiso 1 1 calc . . .
C22 C 0.3297(6) -0.0090(5) 0.6509(4) 0.0269(16) Uani 1 1 d . . .
H22A H 0.3186 -0.0337 0.6945 0.032 Uiso 1 1 calc . . .
H22B H 0.3006 0.0559 0.6457 0.032 Uiso 1 1 calc . . .
C23 C 0.4597(7) -0.0079(6) 0.6553(4) 0.0327(18) Uani 1 1 d . . .
C24 C 0.5136(9) 0.0612(8) 0.7113(6) 0.069(3) Uani 1 1 d . . .
H24A H 0.4787 0.1228 0.6997 0.104 Uiso 1 1 calc . . .
H24B H 0.5961 0.0652 0.7154 0.104 Uiso 1 1 calc . . .
H24C H 0.5010 0.0401 0.7549 0.104 Uiso 1 1 calc . . .
C25 C 0.4824(8) 0.0223(9) 0.5881(5) 0.069(3) Uani 1 1 d . . .
H25A H 0.4473 0.0835 0.5749 0.104 Uiso 1 1 calc . . .
H25B H 0.4493 -0.0235 0.5525 0.104 Uiso 1 1 calc . . .
H25C H 0.5652 0.0265 0.5936 0.104 Uiso 1 1 calc . . .
C26 C 0.5129(7) -0.1038(7) 0.6739(5) 0.054(3) Uani 1 1 d . . .
H26A H 0.4780 -0.1485 0.6379 0.081 Uiso 1 1 calc . . .
H26B H 0.4993 -0.1242 0.7174 0.081 Uiso 1 1 calc . . .
H26C H 0.5955 -0.1004 0.6785 0.081 Uiso 1 1 calc . . .
C27 C -0.2492(8) 0.2203(5) 0.2506(4) 0.0316(18) Uani 1 1 d . . .
C28 C -0.3179(8) 0.2387(6) 0.1781(4) 0.045(2) Uani 1 1 d . . .
H28A H -0.3953 0.2133 0.1716 0.068 Uiso 1 1 calc R . .
H28B H -0.2806 0.2086 0.1461 0.068 Uiso 1 1 calc R . .
H28C H -0.3225 0.3061 0.1697 0.068 Uiso 1 1 calc R . .
C29 C 0.1228(7) -0.3825(5) 0.6198(4) 0.0303(16) Uani 1 1 d . . .
C30 C 0.1238(9) -0.4875(5) 0.6186(5) 0.052(2) Uani 1 1 d . . .
H30A H 0.1471 -0.5112 0.6656 0.078 Uiso 1 1 calc R . .
H30B H 0.1780 -0.5091 0.5933 0.078 Uiso 1 1 calc R . .
H30C H 0.0469 -0.5105 0.5961 0.078 Uiso 1 1 calc R . .

loop_
_atom_site_aniso_label
_atom_site_aniso_U_11
_atom_site_aniso_U_22
_atom_site_aniso_U_33
_atom_site_aniso_U_23
_atom_site_aniso_U_13
_atom_site_aniso_U_12
Pd1 0.0288(3) 0.0268(3) 0.0259(3) 0.0096(3) 0.0077(2) 0.0069(3)
Pd2 0.0250(3) 0.0262(3) 0.0281(3) 0.0105(3) 0.0043(2) 0.0020(3)
O1 0.039(3) 0.057(4) 0.024(3) 0.015(3) 0.007(2) 0.019(3)
O2 0.033(3) 0.058(4) 0.031(3) 0.019(3) -0.001(2) -0.001(3)
O3 0.036(3) 0.026(3) 0.062(4) 0.017(3) 0.017(3) 0.010(3)
O4 0.043(3) 0.024(3) 0.057(4) 0.017(3) 0.023(3) 0.006(3)
N1 0.023(3) 0.028(3) 0.022(3) 0.002(3) 0.007(3) 0.004(3)
N2 0.030(3) 0.022(3) 0.025(3) 0.003(2) 0.008(3) 0.002(3)
N3 0.022(3) 0.018(3) 0.028(3) -0.001(2) 0.004(2) -0.001(2)
N4 0.026(3) 0.026(3) 0.022(3) 0.004(3) 0.002(3) 0.002(3)
C1 0.025(4) 0.023(4) 0.023(4) -0.004(3) 0.001(3) -0.005(3)
C2 0.020(3) 0.021(3) 0.024(4) 0.005(3) 0.007(3) 0.003(3)
C3 0.027(4) 0.021(4) 0.021(3) -0.001(3) 0.009(3) 0.000(3)
C4 0.034(4) 0.025(4) 0.018(3) -0.001(3) 0.007(3) -0.003(3)
C5 0.022(4) 0.026(4) 0.021(4) 0.002(3) 0.002(3) 0.001(3)
C6 0.018(3) 0.021(4) 0.027(4) -0.004(3) 0.005(3) 0.000(3)
C7 0.021(4) 0.031(4) 0.028(4) 0.003(3) -0.001(3) 0.001(3)
C8 0.031(4) 0.053(5) 0.023(4) -0.008(4) 0.005(3) -0.002(4)
C9 0.094(9) 0.076(8) 0.054(6) 0.014(6) 0.047(6) 0.004(7)
C10 0.042(6) 0.131(10) 0.032(5) 0.010(6) 0.013(4) 0.033(6)
C11 0.057(7) 0.120(11) 0.060(7) -0.055(7) 0.012(6) -0.020(7)
C12 0.041(5) 0.028(4) 0.020(4) -0.005(3) 0.007(3) -0.001(3)
C13 0.037(4) 0.027(4) 0.045(5) 0.001(4) 0.010(4) -0.004(4)
C14 0.066(7) 0.039(5) 0.077(7) -0.005(5) 0.004(6) -0.012(5)
C15 0.043(5) 0.072(7) 0.052(6) 0.019(5) 0.012(4) -0.021(5)
C16 0.034(5) 0.052(6) 0.112(10) 0.002(6) 0.022(6) 0.003(5)
C17 0.023(4) 0.023(4) 0.037(5) -0.011(3) -0.007(3) -0.001(3)
C18 0.047(5) 0.025(4) 0.043(5) -0.002(4) 0.018(4) 0.004(4)
C19 0.038(5) 0.060(6) 0.070(7) -0.020(5) 0.015(5) 0.009(5)
C20 0.067(7) 0.051(6) 0.058(6) -0.021(5) 0.004(5) 0.018(5)
C21 0.119(11) 0.044(6) 0.124(11) 0.023(6) 0.098(9) 0.022(7)
C22 0.030(4) 0.027(4) 0.023(4) 0.001(3) 0.005(3) 0.000(3)
C23 0.030(4) 0.042(5) 0.024(4) -0.003(3) 0.003(3) -0.003(4)
C24 0.046(6) 0.080(8) 0.070(7) -0.044(6) -0.006(5) -0.017(6)
C25 0.037(6) 0.125(10) 0.047(6) 0.026(6) 0.014(5) -0.010(6)
C26 0.028(5) 0.065(7) 0.066(6) 0.004(5) 0.009(4) 0.007(5)
C27 0.049(5) 0.012(4) 0.025(4) 0.004(3) -0.005(4) 0.000(3)
C28 0.056(6) 0.043(5) 0.024(4) 0.011(4) -0.011(4) 0.004(4)
C29 0.036(4) 0.022(4) 0.030(4) 0.008(3) 0.002(3) 0.006(4)
C30 0.059(6) 0.022(4) 0.078(7) 0.004(5) 0.023(5) 0.007(4)

loop_
_atom_type_symbol
_atom_type_description
_atom_type_scat_dispersion_real
_atom_type_scat_dispersion_imag
_atom_type_scat_source
C C 0.0033 0.0016 'International Tables Vol C Tables 4.2.6.8 and 6.1.1.4'
N N 0.0061 0.0033 'International Tables Vol C Tables 4.2.6.8 and 6.1.1.4'
O O 0.0106 0.0060 'International Tables Vol C Tables 4.2.6.8 and 6.1.1.4'
Pd Pd -0.9988 1.0072 'International Tables Vol C Tables 4.2.6.8 and 6.1.1.4'
H H 0.0000 0.0000 'International Tables Vol C Tables 4.2.6.8 and 6.1.1.4'

loop_
_geom_angle_atom_site_label_1
_geom_angle_atom_site_label_2
_geom_angle_atom_site_label_3
_geom_angle
_geom_angle_site_symmetry_1
_geom_angle_site_symmetry_3
_geom_angle_publ_flag
N2 Pd1 N1 80.2(2) . . ?
N2 Pd1 O1 175.8(2) . . ?
N1 Pd1 O1 97.4(2) . . ?
N2 Pd1 O3 95.8(2) . 3_556 ?
N1 Pd1 O3 176.0(2) . 3_556 ?
O1 Pd1 O3 86.6(2) . 3_556 ?
N2 Pd1 Pd2 104.68(17) . 3_556 ?
N1 Pd1 Pd2 100.12(17) . 3_556 ?
O1 Pd1 Pd2 79.05(16) . 3_556 ?
O3 Pd1 Pd2 80.78(16) 3_556 3_556 ?
N3 Pd2 N4 80.4(2) . . ?
N3 Pd2 O2 177.1(2) . 3_556 ?
N4 Pd2 O2 97.0(2) . 3_556 ?
N3 Pd2 O4 96.1(2) . . ?
N4 Pd2 O4 175.9(2) . . ?
O2 Pd2 O4 86.5(2) 3_556 . ?
N3 Pd2 Pd1 100.40(17) . 3_556 ?
N4 Pd2 Pd1 103.29(18) . 3_556 ?
O2 Pd2 Pd1 81.31(17) 3_556 3_556 ?
O4 Pd2 Pd1 79.35(16) . 3_556 ?
C27 O1 Pd1 127.7(5) . . ?
C27 O2 Pd2 124.6(5) . 3_556 ?
C29 O3 Pd1 125.5(5) . 3_556 ?
C29 O4 Pd2 127.6(5) . . ?
C2 N1 C7 123.0(6) . . ?
C2 N1 Pd1 113.8(5) . . ?
C7 N1 Pd1 122.9(4) . . ?
C3 N2 C12 122.4(6) . . ?
C3 N2 Pd1 115.2(5) . . ?
C12 N2 Pd1 122.1(5) . . ?
C6 N3 C17 122.9(6) . . ?
C6 N3 Pd2 114.9(4) . . ?
C17 N3 Pd2 121.8(5) . . ?
C5 N4 C22 122.0(6) . . ?
C5 N4 Pd2 114.4(5) . . ?
C22 N4 Pd2 123.0(4) . . ?
C6 C1 C2 120.3(6) . . ?
C6 C1 H1 119.9 . . ?
C2 C1 H1 119.9 . . ?
N1 C2 C1 125.7(6) . . ?
N1 C2 C3 115.0(6) . . ?
C1 C2 C3 119.2(6) . . ?
N2 C3 C4 127.4(6) . . ?
N2 C3 C2 112.4(6) . . ?
C4 C3 C2 120.2(6) . . ?
C3 C4 C5 120.9(6) . . ?
C3 C4 H4 119.5 . . ?
C5 C4 H4 119.5 . . ?
N4 C5 C4 126.9(6) . . ?
N4 C5 C6 113.7(6) . . ?
C4 C5 C6 119.3(6) . . ?
N3 C6 C1 127.0(6) . . ?
N3 C6 C5 113.2(6) . . ?
C1 C6 C5 119.8(6) . . ?
N1 C7 C8 114.4(6) . . ?
N1 C7 H7A 108.7 . . ?
C8 C7 H7A 108.7 . . ?
N1 C7 H7B 108.7 . . ?
C8 C7 H7B 108.7 . . ?
H7A C7 H7B 107.6 . . ?
C9 C8 C11 107.4(8) . . ?
C9 C8 C10 107.8(8) . . ?
C11 C8 C10 109.6(8) . . ?
C9 C8 C7 111.1(7) . . ?
C11 C8 C7 108.7(7) . . ?
C10 C8 C7 112.1(7) . . ?
C8 C9 H9A 109.5 . . ?
C8 C9 H9B 109.5 . . ?
H9A C9 H9B 109.5 . . ?
C8 C9 H9C 109.5 . . ?
H9A C9 H9C 109.5 . . ?
H9B C9 H9C 109.5 . . ?
C8 C10 H10A 109.5 . . ?
C8 C10 H10B 109.5 . . ?
H10A C10 H10B 109.5 . . ?
C8 C10 H10C 109.5 . . ?
H10A C10 H10C 109.5 . . ?
H10B C10 H10C 109.5 . . ?
C8 C11 H11A 109.5 . . ?
C8 C11 H11B 109.5 . . ?
H11A C11 H11B 109.5 . . ?
C8 C11 H11C 109.5 . . ?
H11A C11 H11C 109.5 . . ?
H11B C11 H11C 109.5 . . ?
N2 C12 C13 114.2(6) . . ?
N2 C12 H12A 108.7 . . ?
C13 C12 H12A 108.7 . . ?
N2 C12 H12B 108.7 . . ?
C13 C12 H12B 108.7 . . ?
H12A C12 H12B 107.6 . . ?
C14 C13 C15 109.3(8) . . ?
C14 C13 C16 108.4(8) . . ?
C15 C13 C16 109.7(8) . . ?
C14 C13 C12 107.7(7) . . ?
C15 C13 C12 111.1(7) . . ?
C16 C13 C12 110.7(7) . . ?
C13 C14 H14A 109.5 . . ?
C13 C14 H14B 109.5 . . ?
H14A C14 H14B 109.5 . . ?
C13 C14 H14C 109.5 . . ?
H14A C14 H14C 109.5 . . ?
H14B C14 H14C 109.5 . . ?
C13 C15 H15A 109.5 . . ?
C13 C15 H15B 109.5 . . ?
H15A C15 H15B 109.5 . . ?
C13 C15 H15C 109.5 . . ?
H15A C15 H15C 109.5 . . ?
H15B C15 H15C 109.5 . . ?
C13 C16 H16A 109.5 . . ?
C13 C16 H16B 109.5 . . ?
H16A C16 H16B 109.5 . . ?
C13 C16 H16C 109.5 . . ?
H16A C16 H16C 109.5 . . ?
H16B C16 H16C 109.5 . . ?
N3 C17 C18 114.3(6) . . ?
N3 C17 H17A 108.7 . . ?
C18 C17 H17A 108.7 . . ?
N3 C17 H17B 108.7 . . ?
C18 C17 H17B 108.7 . . ?
H17A C17 H17B 107.6 . . ?
C21 C18 C19 110.2(9) . . ?
C21 C18 C20 108.9(9) . . ?
C19 C18 C20 108.3(7) . . ?
C21 C18 C17 111.7(7) . . ?
C19 C18 C17 110.9(7) . . ?
C20 C18 C17 106.9(7) . . ?
C18 C19 H19A 109.5 . . ?
C18 C19 H19B 109.5 . . ?
H19A C19 H19B 109.5 . . ?
C18 C19 H19C 109.5 . . ?
H19A C19 H19C 109.5 . . ?
H19B C19 H19C 109.5 . . ?
C18 C20 H20A 109.5 . . ?
C18 C20 H20B 109.5 . . ?
H20A C20 H20B 109.5 . . ?
C18 C20 H20C 109.5 . . ?
H20A C20 H20C 109.5 . . ?
H20B C20 H20C 109.5 . . ?
C18 C21 H21A 109.5 . . ?
C18 C21 H21B 109.5 . . ?
H21A C21 H21B 109.5 . . ?
C18 C21 H21C 109.5 . . ?
H21A C21 H21C 109.5 . . ?
H21B C21 H21C 109.5 . . ?
N4 C22 C23 113.8(6) . . ?
N4 C22 H22A 108.8 . . ?
C23 C22 H22A 108.8 . . ?
N4 C22 H22B 108.8 . . ?
C23 C22 H22B 108.8 . . ?
H22A C22 H22B 107.7 . . ?
C25 C23 C24 109.9(8) . . ?
C25 C23 C26 108.4(8) . . ?
C24 C23 C26 109.3(7) . . ?
C25 C23 C22 111.6(7) . . ?
C24 C23 C22 106.4(7) . . ?
C26 C23 C22 111.2(7) . . ?
C23 C24 H24A 109.5 . . ?
C23 C24 H24B 109.5 . . ?
H24A C24 H24B 109.5 . . ?
C23 C24 H24C 109.5 . . ?
H24A C24 H24C 109.5 . . ?
H24B C24 H24C 109.5 . . ?
C23 C25 H25A 109.5 . . ?
C23 C25 H25B 109.5 . . ?
H25A C25 H25B 109.5 . . ?
C23 C25 H25C 109.5 . . ?
H25A C25 H25C 109.5 . . ?
H25B C25 H25C 109.5 . . ?
C23 C26 H26A 109.5 . . ?
C23 C26 H26B 109.5 . . ?
H26A C26 H26B 109.5 . . ?
C23 C26 H26C 109.5 . . ?
H26A C26 H26C 109.5 . . ?
H26B C26 H26C 109.5 . . ?
O2 C27 O1 127.2(7) . . ?
O2 C27 C28 116.6(8) . . ?
O1 C27 C28 116.3(8) . . ?
C27 C28 H28A 109.5 . . ?
C27 C28 H28B 109.5 . . ?
H28A C28 H28B 109.5 . . ?
C27 C28 H28C 109.5 . . ?
H28A C28 H28C 109.5 . . ?
H28B C28 H28C 109.5 . . ?
O3 C29 O4 126.6(7) . . ?
O3 C29 C30 116.5(8) . . ?
O4 C29 C30 116.9(8) . . ?
C29 C30 H30A 109.5 . . ?
C29 C30 H30B 109.5 . . ?
H30A C30 H30B 109.5 . . ?
C29 C30 H30C 109.5 . . ?
H30A C30 H30C 109.5 . . ?
H30B C30 H30C 109.5 . . ?

loop_
_geom_bond_atom_site_label_1
_geom_bond_atom_site_label_2
_geom_bond_distance
_geom_bond_site_symmetry_2
_geom_bond_publ_flag
Pd1 N2 1.976(6) . ?
Pd1 N1 1.987(6) . ?
Pd1 O1 2.051(5) . ?
Pd1 O3 2.055(5) 3_556 ?
Pd1 Pd2 2.9397(11) 3_556 ?
Pd2 N3 1.971(6) . ?
Pd2 N4 1.980(6) . ?
Pd2 O2 2.051(5) 3_556 ?
Pd2 O4 2.050(5) . ?
Pd2 Pd1 2.9396(11) 3_556 ?
O1 C27 1.252(10) . ?
O2 C27 1.250(10) . ?
O2 Pd2 2.051(5) 3_556 ?
O3 C29 1.246(9) . ?
O3 Pd1 2.055(5) 3_556 ?
O4 C29 1.253(9) . ?
N1 C2 1.331(8) . ?
N1 C7 1.458(9) . ?
N2 C3 1.341(8) . ?
N2 C12 1.457(9) . ?
N3 C6 1.338(8) . ?
N3 C17 1.460(9) . ?
N4 C5 1.335(8) . ?
N4 C22 1.478(9) . ?
C1 C6 1.401(9) . ?
C1 C2 1.405(9) . ?
C1 H1 0.9500 . ?
C2 C3 1.480(9) . ?
C3 C4 1.386(9) . ?
C4 C5 1.393(10) . ?
C4 H4 0.9500 . ?
C5 C6 1.485(9) . ?
C7 C8 1.555(11) . ?
C7 H7A 0.9900 . ?
C7 H7B 0.9900 . ?
C8 C9 1.517(13) . ?
C8 C11 1.514(12) . ?
C8 C10 1.520(12) . ?
C9 H9A 0.9800 . ?
C9 H9B 0.9800 . ?
C9 H9C 0.9800 . ?
C10 H10A 0.9800 . ?
C10 H10B 0.9800 . ?
C10 H10C 0.9800 . ?
C11 H11A 0.9800 . ?
C11 H11B 0.9800 . ?
C11 H11C 0.9800 . ?
C12 C13 1.546(11) . ?
C12 H12A 0.9900 . ?
C12 H12B 0.9900 . ?
C13 C14 1.521(12) . ?
C13 C15 1.522(12) . ?
C13 C16 1.529(12) . ?
C14 H14A 0.9800 . ?
C14 H14B 0.9800 . ?
C14 H14C 0.9800 . ?
C15 H15A 0.9800 . ?
C15 H15B 0.9800 . ?
C15 H15C 0.9800 . ?
C16 H16A 0.9800 . ?
C16 H16B 0.9800 . ?
C16 H16C 0.9800 . ?
C17 C18 1.537(11) . ?
C17 H17A 0.9900 . ?
C17 H17B 0.9900 . ?
C18 C21 1.526(13) . ?
C18 C19 1.526(12) . ?
C18 C20 1.529(12) . ?
C19 H19A 0.9800 . ?
C19 H19B 0.9800 . ?
C19 H19C 0.9800 . ?
C20 H20A 0.9800 . ?
C20 H20B 0.9800 . ?
C20 H20C 0.9800 . ?
C21 H21A 0.9800 . ?
C21 H21B 0.9800 . ?
C21 H21C 0.9800 . ?
C22 C23 1.550(10) . ?
C22 H22A 0.9900 . ?
C22 H22B 0.9900 . ?
C23 C25 1.517(12) . ?
C23 C24 1.517(11) . ?
C23 C26 1.522(12) . ?
C24 H24A 0.9800 . ?
C24 H24B 0.9800 . ?
C24 H24C 0.9800 . ?
C25 H25A 0.9800 . ?
C25 H25B 0.9800 . ?
C25 H25C 0.9800 . ?
C26 H26A 0.9800 . ?
C26 H26B 0.9800 . ?
C26 H26C 0.9800 . ?
C27 C28 1.507(10) . ?
C28 H28A 0.9800 . ?
C28 H28B 0.9800 . ?
C28 H28C 0.9800 . ?
C29 C30 1.504(10) . ?
C30 H30A 0.9800 . ?
C30 H30B 0.9800 . ?
C30 H30C 0.9800 . ?

loop_
_geom_torsion_atom_site_label_1
_geom_torsion_atom_site_label_2
_geom_torsion_atom_site_label_3
_geom_torsion_atom_site_label_4
_geom_torsion
_geom_torsion_site_symmetry_1
_geom_torsion_site_symmetry_2
_geom_torsion_site_symmetry_3
_geom_torsion_site_symmetry_4
_geom_torsion_publ_flag
N2 Pd1 O1 C27 154(3) . . . . ?
N1 Pd1 O1 C27 99.3(6) . . . . ?
O3 Pd1 O1 C27 -81.0(6) 3_556 . . . ?
Pd2 Pd1 O1 C27 0.3(6) 3_556 . . . ?
N3 Pd2 O4 C29 -99.1(7) . . . . ?
N4 Pd2 O4 C29 -130(3) . . . . ?
O2 Pd2 O4 C29 82.2(7) 3_556 . . . ?
Pd1 Pd2 O4 C29 0.4(6) 3_556 . . . ?
N2 Pd1 N1 C2 15.8(5) . . . . ?
O1 Pd1 N1 C2 -167.7(5) . . . . ?
O3 Pd1 N1 C2 15(4) 3_556 . . . ?
Pd2 Pd1 N1 C2 -87.5(5) 3_556 . . . ?
N2 Pd1 N1 C7 -170.5(6) . . . . ?
O1 Pd1 N1 C7 6.0(6) . . . . ?
O3 Pd1 N1 C7 -171(3) 3_556 . . . ?
Pd2 Pd1 N1 C7 86.1(5) 3_556 . . . ?
N1 Pd1 N2 C3 -16.2(5) . . . . ?
O1 Pd1 N2 C3 -72(3) . . . . ?
O3 Pd1 N2 C3 163.8(5) 3_556 . . . ?
Pd2 Pd1 N2 C3 81.9(5) 3_556 . . . ?
N1 Pd1 N2 C12 169.3(6) . . . . ?
O1 Pd1 N2 C12 114(3) . . . . ?
O3 Pd1 N2 C12 -10.8(6) 3_556 . . . ?
Pd2 Pd1 N2 C12 -92.7(5) 3_556 . . . ?
N4 Pd2 N3 C6 -16.0(5) . . . . ?
O2 Pd2 N3 C6 -40(5) 3_556 . . . ?
O4 Pd2 N3 C6 166.2(5) . . . . ?
Pd1 Pd2 N3 C6 85.9(5) 3_556 . . . ?
N4 Pd2 N3 C17 171.2(6) . . . . ?
O2 Pd2 N3 C17 147(5) 3_556 . . . ?
O4 Pd2 N3 C17 -6.6(6) . . . . ?
Pd1 Pd2 N3 C17 -86.9(5) 3_556 . . . ?
N3 Pd2 N4 C5 16.1(5) . . . . ?
O2 Pd2 N4 C5 -165.1(5) 3_556 . . . ?
O4 Pd2 N4 C5 47(3) . . . . ?
Pd1 Pd2 N4 C5 -82.4(5) 3_556 . . . ?
N3 Pd2 N4 C22 -172.2(6) . . . . ?
O2 Pd2 N4 C22 6.6(6) 3_556 . . . ?
O4 Pd2 N4 C22 -141(3) . . . . ?
Pd1 Pd2 N4 C22 89.3(5) 3_556 . . . ?
C7 N1 C2 C1 -4.0(11) . . . . ?
Pd1 N1 C2 C1 169.7(6) . . . . ?
C7 N1 C2 C3 173.2(6) . . . . ?
Pd1 N1 C2 C3 -13.1(7) . . . . ?
C6 C1 C2 N1 -178.8(7) . . . . ?
C6 C1 C2 C3 4.2(10) . . . . ?
C12 N2 C3 C4 6.3(11) . . . . ?
Pd1 N2 C3 C4 -168.3(6) . . . . ?
C12 N2 C3 C2 -172.0(6) . . . . ?
Pd1 N2 C3 C2 13.4(7) . . . . ?
N1 C2 C3 N2 0.0(9) . . . . ?
C1 C2 C3 N2 177.3(6) . . . . ?
N1 C2 C3 C4 -178.5(6) . . . . ?
C1 C2 C3 C4 -1.1(10) . . . . ?
N2 C3 C4 C5 178.2(7) . . . . ?
C2 C3 C4 C5 -3.6(11) . . . . ?
C22 N4 C5 C4 -2.4(11) . . . . ?
Pd2 N4 C5 C4 169.4(6) . . . . ?
C22 N4 C5 C6 174.7(6) . . . . ?
Pd2 N4 C5 C6 -13.5(8) . . . . ?
C3 C4 C5 N4 -178.0(7) . . . . ?
C3 C4 C5 C6 5.1(11) . . . . ?
C17 N3 C6 C1 5.3(11) . . . . ?
Pd2 N3 C6 C1 -167.4(6) . . . . ?
C17 N3 C6 C5 -174.2(6) . . . . ?
Pd2 N3 C6 C5 13.1(7) . . . . ?
C2 C1 C6 N3 177.8(7) . . . . ?
C2 C1 C6 C5 -2.7(10) . . . . ?
N4 C5 C6 N3 0.3(9) . . . . ?
C4 C5 C6 N3 177.6(6) . . . . ?
N4 C5 C6 C1 -179.3(6) . . . . ?
C4 C5 C6 C1 -1.9(10) . . . . ?
C2 N1 C7 C8 -98.0(8) . . . . ?
Pd1 N1 C7 C8 88.9(7) . . . . ?
N1 C7 C8 C9 -67.6(9) . . . . ?
N1 C7 C8 C11 174.4(8) . . . . ?
N1 C7 C8 C10 53.1(10) . . . . ?
C3 N2 C12 C13 97.1(8) . . . . ?
Pd1 N2 C12 C13 -88.8(7) . . . . ?
N2 C12 C13 C14 178.2(7) . . . . ?
N2 C12 C13 C15 58.6(9) . . . . ?
N2 C12 C13 C16 -63.5(9) . . . . ?
C6 N3 C17 C18 96.4(8) . . . . ?
Pd2 N3 C17 C18 -91.4(7) . . . . ?
N3 C17 C18 C21 -61.7(10) . . . . ?
N3 C17 C18 C19 61.6(9) . . . . ?
N3 C17 C18 C20 179.4(7) . . . . ?
C5 N4 C22 C23 -100.1(8) . . . . ?
Pd2 N4 C22 C23 88.8(7) . . . . ?
N4 C22 C23 C25 54.1(10) . . . . ?
N4 C22 C23 C24 174.0(7) . . . . ?
N4 C22 C23 C26 -67.0(8) . . . . ?
Pd2 O2 C27 O1 5.8(11) 3_556 . . . ?
Pd2 O2 C27 C28 -172.8(5) 3_556 . . . ?
Pd1 O1 C27 O2 -3.6(12) . . . . ?
Pd1 O1 C27 C28 175.0(5) . . . . ?
Pd1 O3 C29 O4 -5.2(12) 3_556 . . . ?
Pd1 O3 C29 C30 175.7(6) 3_556 . . . ?
Pd2 O4 C29 O3 2.6(12) . . . . ?
Pd2 O4 C29 C30 -178.3(6) . . . . ?
